data_2104832
loop_
_publ_author_name
'Robertson, Kevin'
'Bish, David'

_publ_section_title
;
 Determination of the crystal structure of magnesium perchlorate
 hydrates by X-ray powder diffraction and the charge-flipping method
;
_journal_coeditor_code KD5043
_journal_issue 6
_journal_name_full 'Acta Crystallographica Section B'
_journal_page_first 579
_journal_page_last 584
_journal_paper_doi 10.1107/S0108768110039686
_journal_volume 66
_journal_year 2010
_chemical_formula_structural Mg(ClO4)2*4H2O
_chemical_formula_sum 'Cl2 H8 Mg O12'
_chemical_formula_weight 295.27
_chemical_name_common 'Magnesium perchlorate dihydrate'
_space_group_IT_number 5
_symmetry_cell_setting monoclinic
_symmetry_space_group_name_Hall 'C 2y'
_symmetry_space_group_name_H-M 'C 1 2 1'
_cell_angle_alpha 90
_cell_angle_beta 112.3280(25)
_cell_angle_gamma 90
_cell_formula_units_Z 2
_cell_length_a 11.48059(43)
_cell_length_b 8.00253(30)
_cell_length_c 5.93697(26)
_cell_measurement_temperature 348
_cell_measurement_theta_max 110
_cell_measurement_theta_min 10
_cell_volume 504.56(4)
_diffrn_ambient_temperature 348
_diffrn_measurement_device_type 'Bruker D8'
_diffrn_radiation_type 'Cu K\a'
_diffrn_radiation_wavelength 1.5418
_pd_char_colour white
_pd_meas_2theta_range_inc 0.0167
_pd_meas_2theta_range_max 110
_pd_meas_2theta_range_min 10
_pd_meas_number_of_points 8383
_pd_meas_scan_method step
_pd_proc_info_excluded_regions '89.5 to 90.5 2\q'
_pd_proc_ls_background_function 'third-order Chebyshev polynomial'
_pd_proc_ls_pref_orient_corr ' sixth-order spherical harmonics'
_pd_proc_ls_profile_function PVII
_pd_proc_ls_prof_R_factor 0.074
_pd_proc_ls_prof_wR_expected 0.006
_pd_proc_ls_prof_wR_factor 0.104
_pd_spec_mounting 'Ni-Cr plated copper front loaded sample mount'
_pd_spec_mount_mode reflection
_pd_spec_shape 'flat sheet'
_pd_spec_size_axial 10
_pd_spec_size_equat 14
_pd_spec_size_thick 1
_refine_ls_goodness_of_fit_all 15.05
_refine_ls_hydrogen_treatment noref
_refine_ls_number_parameters 52
_refine_ls_R_I_factor 0.058
_cod_data_source_file kd5043.cif
_cod_data_source_block profile1
_cod_original_cell_volume 504.556(36)
_cod_original_sg_symbol_H-M C2
_cod_original_formula_sum 'Cl2 H8 Mg O12 '
_cod_database_code 2104832

loop_
_symmetry_equiv_pos_as_xyz
'-x, y, -z'
'-x+1/2, y+1/2, -z'
'x, y, z'
'x+1/2, y+1/2, z'

loop_
_atom_site_label
_atom_site_type_symbol
_atom_site_symmetry_multiplicity
_atom_site_fract_x
_atom_site_fract_y
_atom_site_fract_z
_atom_site_occupancy
_atom_site_B_iso_or_equiv
Cl Cl-1 4 0.70333 1 0.10907 1 0.4
Mg Mg 2 1 1 0.5 1 0.8
O1 O-2 4 0.3333333 0.5 0.1666667 1 1.2
O2 O-2 4 0.1666667 0.66083 0.15301 1 1.2
O3 O-2 4 0.8333333 0.37593 0.76325 1 1.2
O4 O-2 2 0.5 0.23849 0.5 1 1.2
O5 O-2 2 1 0.27036 0.5 1 1.2
O6 O-2 4 0.65143 0.97079 0.85351 1 1.2
O7 O-2 4 0.89363 1.01313 0.72724 1 1.2
H1 H 4 0.54733 0.8735 0.56476 1 1
H2 H 4 0.93783 0.65429 0.43875 1 1
H3 H 4 0.5796 0.50118 0.09709 1 1
H4 H 4 0.30059 0.50382 0.71989 1 1
